data_4301736
loop_
_publ_author_name
'Sushobhan Ghosh'
'Partha Sarathi Mukherjee'

_publ_section_title
;
Self-Assembled Pd(II) Metallocycles Using an Ambidentate Donor and the
Study of Square-Triangle Equilibria
;
_journal_name_full 'Inorganic Chemistry'
_journal_page_first 2605
_journal_page_last 2613
_journal_paper_doi 10.1021/ic802254f
_journal_volume 48
_journal_year 2009
_chemical_formula_moiety 'C48 H80 N12 O8 Pd4, 4(Cl1 O4)'
_chemical_formula_sum 'C48 H80 Cl4 N12 O24 Pd4'
_chemical_formula_weight 1776.64
_chemical_name_systematic
;
 ?
;
_space_group_IT_number 82
_symmetry_cell_setting tetragonal
_symmetry_space_group_name_Hall 'I -4'
_symmetry_space_group_name_H-M 'I -4'
_atom_sites_solution_hydrogens geom
_atom_sites_solution_primary direct
_atom_sites_solution_secondary difmap
_audit_creation_method SHELXL-97
_cell_angle_alpha 90.00
_cell_angle_beta 90.00
_cell_angle_gamma 90.00
_cell_formula_units_Z 2
_cell_length_a 20.8701(19)
_cell_length_b 20.8701(19)
_cell_length_c 9.6882(17)
_cell_measurement_temperature 150(2)
_cell_measurement_theta_max 25.0
_cell_measurement_theta_min 2.0
_cell_volume 4219.8(9)
_computing_cell_refinement 'Bruker SMART'
_computing_data_collection 'Bruker SMART'
_computing_data_reduction 'Bruker SAINT'
_computing_molecular_graphics 'ORTEP-3 for Windows(Farrugia, 1997)'
_computing_publication_material 'CIFTAB in SHELXL97 (Sheldrick, 1997)'
_computing_structure_refinement 'SHELXL97 (Sheldrick, 1997)'
_computing_structure_solution 'SHELXS97 (Sheldrick, 1990)'
_diffrn_ambient_temperature 150(2)
_diffrn_measured_fraction_theta_full 0.999
_diffrn_measured_fraction_theta_max 0.999
_diffrn_measurement_device_type 'CCD area detector'
_diffrn_measurement_method 'phi and omega scans'
_diffrn_radiation_monochromator graphite
_diffrn_radiation_source 'fine-focus sealed tube'
_diffrn_radiation_type MoK\a
_diffrn_radiation_wavelength 0.71073
_diffrn_reflns_av_R_equivalents 0.0521
_diffrn_reflns_av_sigmaI/netI 0.0494
_diffrn_reflns_limit_h_max 24
_diffrn_reflns_limit_h_min -24
_diffrn_reflns_limit_k_max 24
_diffrn_reflns_limit_k_min -24
_diffrn_reflns_limit_l_max 11
_diffrn_reflns_limit_l_min -11
_diffrn_reflns_number 15398
_diffrn_reflns_theta_full 24.97
_diffrn_reflns_theta_max 24.97
_diffrn_reflns_theta_min 1.95
_exptl_absorpt_coefficient_mu 1.032
_exptl_absorpt_correction_T_max 0.8775
_exptl_absorpt_correction_T_min 0.8125
_exptl_absorpt_correction_type empirical
_exptl_absorpt_process_details 'SADABS: Blessing, R. (1995), Acta Cryst., A51, 33'
_exptl_crystal_colour 'pale yellow'
_exptl_crystal_density_diffrn 1.398
_exptl_crystal_density_method 'not measured'
_exptl_crystal_description needle
_exptl_crystal_F_000 1792
_exptl_crystal_size_max 0.21
_exptl_crystal_size_mid 0.16
_exptl_crystal_size_min 0.13
_refine_diff_density_max 2.116
_refine_diff_density_min -0.752
_refine_diff_density_rms 0.319
_refine_ls_abs_structure_details 'Flack H D (1983), Acta Cryst. A39, 876-881'
_refine_ls_abs_structure_Flack 0.58(16)
_refine_ls_extinction_method none
_refine_ls_goodness_of_fit_ref 1.196
_refine_ls_hydrogen_treatment constr
_refine_ls_matrix_type full
_refine_ls_number_parameters 180
_refine_ls_number_reflns 3721
_refine_ls_number_restraints 143
_refine_ls_restrained_S_all 1.202
_refine_ls_R_factor_all 0.1377
_refine_ls_R_factor_gt 0.1173
_refine_ls_shift/su_max 0.008
_refine_ls_shift/su_mean 0.001
_refine_ls_structure_factor_coef Fsqd
_refine_ls_weighting_details 'calc w=1/[\s^2^(Fo^2^)+(0.1827P)^2^+31.8023P] where P=(Fo^2^+2Fc^2^)/3'
_refine_ls_weighting_scheme calc
_refine_ls_wR_factor_gt 0.3057
_refine_ls_wR_factor_ref 0.3286
_reflns_number_gt 2980
_reflns_number_total 3721
_reflns_threshold_expression >2sigma(I)
_cod_data_source_file ic802254f_si_001_2.cif
_cod_data_source_block 2a
_cod_database_code 4301736

loop_
_symmetry_equiv_pos_as_xyz
'x, y, z'
'-x, -y, z'
'y, -x, -z'
'-y, x, -z'
'x+1/2, y+1/2, z+1/2'
'-x+1/2, -y+1/2, z+1/2'
'y+1/2, -x+1/2, -z+1/2'
'-y+1/2, x+1/2, -z+1/2'

loop_
_atom_site_label
_atom_site_type_symbol
_atom_site_fract_x
_atom_site_fract_y
_atom_site_fract_z
_atom_site_U_iso_or_equiv
_atom_site_adp_type
_atom_site_occupancy
_atom_site_symmetry_multiplicity
_atom_site_calc_flag
_atom_site_refinement_flags
_atom_site_disorder_assembly
_atom_site_disorder_group
Pd1 Pd 0.28458(5) 0.10579(5) 1.00155(19) 0.0503(5) Uani 1 1 d . . .
Cl1 Cl 0.3319(4) 0.1128(3) 1.5010(10) 0.108(2) Uani 1 1 d DU . .
O1 O 0.2002(7) 0.1453(6) 1.019(3) 0.119(8) Uani 1 1 d DU . .
O2 O 0.1746(10) 0.1277(10) 0.807(2) 0.111(6) Uani 1 1 d DU . .
N1 N 0.3267(7) 0.1935(6) 0.999(3) 0.064(3) Uani 1 1 d U . .
N2 N 0.3755(8) 0.0696(8) 1.015(4) 0.097(7) Uani 1 1 d U . .
C1 C 0.3972(9) 0.1817(12) 1.001(6) 0.121(8) Uani 1 1 d U . .
H1A H 0.4186 0.2162 0.9526 0.145 Uiso 1 1 calc R . .
H1B H 0.4121 0.1818 1.0957 0.145 Uiso 1 1 calc R . .
C2 C 0.4130(10) 0.1263(13) 0.942(4) 0.123(9) Uani 1 1 d U . .
H2A H 0.4588 0.1193 0.9509 0.147 Uiso 1 1 calc R . .
H2B H 0.4024 0.1274 0.8449 0.147 Uiso 1 1 calc R . .
C3 C 0.3716(17) 0.0137(17) 1.107(4) 0.131(13) Uani 1 1 d U . .
H3A H 0.4094 -0.0120 1.0963 0.197 Uiso 1 1 calc R . .
H3B H 0.3345 -0.0113 1.0835 0.197 Uiso 1 1 calc R . .
H3C H 0.3682 0.0280 1.2008 0.197 Uiso 1 1 calc R . .
C4 C 0.3942(10) 0.0309(11) 0.876(2) 0.063(5) Uiso 1 1 d U . .
H4A H 0.3850 0.0570 0.7972 0.095 Uiso 1 1 calc R . .
H4B H 0.3696 -0.0079 0.8717 0.095 Uiso 1 1 calc R . .
H4C H 0.4390 0.0207 0.8781 0.095 Uiso 1 1 calc R . .
C5 C 0.3170(14) 0.2261(15) 0.881(3) 0.100(10) Uani 1 1 d U . .
H5A H 0.3372 0.2674 0.8878 0.150 Uiso 1 1 calc R . .
H5B H 0.2719 0.2316 0.8667 0.150 Uiso 1 1 calc R . .
H5C H 0.3351 0.2027 0.8055 0.150 Uiso 1 1 calc R . .
C6 C 0.2987(12) 0.2310(12) 1.129(2) 0.066(6) Uiso 1 1 d U . .
H6A H 0.3223 0.2700 1.1424 0.098 Uiso 1 1 calc R . .
H6B H 0.3025 0.2046 1.2100 0.098 Uiso 1 1 calc R . .
H6C H 0.2543 0.2409 1.1133 0.098 Uiso 1 1 calc R . .
N3 N 0.2433(5) 0.0160(5) 1.0134(18) 0.089(6) Uani 1 1 d GU . .
C7 C 0.2276(8) -0.0014(8) 1.1477(15) 0.094(7) Uiso 1 1 d GU . .
H7 H 0.2399 0.0245 1.2212 0.113 Uiso 1 1 calc R . .
C8 C 0.1937(10) -0.0576(9) 1.1722(17) 0.108(8) Uani 1 1 d GU . .
H8 H 0.1832 -0.0692 1.2620 0.130 Uiso 1 1 calc R . .
C9 C 0.1754(7) -0.0963(5) 1.062(2) 0.099(8) Uani 1 1 d GU . .
C10 C 0.1911(7) -0.0789(6) 0.9280(19) 0.076(6) Uani 1 1 d GU . .
H10 H 0.1788 -0.1048 0.8545 0.091 Uiso 1 1 calc R . .
C11 C 0.2250(8) -0.0228(7) 0.9036(15) 0.101(7) Uiso 1 1 d GU . .
H11 H 0.2355 -0.0111 0.8137 0.121 Uiso 1 1 calc R . .
C12 C 0.1605(14) 0.1528(11) 0.921(2) 0.101(9) Uani 1 1 d DU . .
O3 O 0.3782(12) 0.0735(13) 1.450(3) 0.208(15) Uani 1 1 d DU . .
O4 O 0.2935(13) 0.1338(14) 1.396(3) 0.265(19) Uani 1 1 d DU . .
O5 O 0.2938(11) 0.0783(13) 1.590(3) 0.257(19) Uani 1 1 d DU . .
O6 O 0.3577(15) 0.1629(11) 1.571(3) 0.242(17) Uani 1 1 d DU . .

loop_
_atom_site_aniso_label
_atom_site_aniso_U_11
_atom_site_aniso_U_22
_atom_site_aniso_U_33
_atom_site_aniso_U_23
_atom_site_aniso_U_13
_atom_site_aniso_U_12
Pd1 0.0424(7) 0.0465(7) 0.0619(8) -0.0158(9) 0.0093(10) -0.0030(4)
Cl1 0.134(5) 0.076(3) 0.113(5) 0.029(6) -0.031(7) 0.012(3)
O1 0.064(9) 0.061(8) 0.23(2) 0.027(14) 0.081(15) 0.033(7)
O2 0.110(14) 0.108(14) 0.116(14) -0.018(11) -0.004(11) 0.030(11)
N1 0.073(8) 0.051(7) 0.069(8) 0.016(12) 0.014(13) -0.013(6)
N2 0.064(9) 0.084(10) 0.142(18) -0.020(15) 0.048(15) -0.003(8)
C1 0.053(10) 0.116(15) 0.19(2) -0.04(2) 0.00(2) -0.027(10)
C2 0.036(9) 0.115(17) 0.22(2) -0.032(16) 0.050(13) 0.016(10)
C3 0.12(3) 0.12(3) 0.16(3) 0.05(2) 0.04(2) 0.02(2)
C5 0.078(18) 0.13(2) 0.096(18) 0.013(16) -0.020(14) -0.046(16)
N3 0.058(8) 0.065(8) 0.145(14) -0.083(12) -0.019(12) -0.004(7)
C8 0.101(17) 0.092(16) 0.132(19) 0.028(15) -0.017(16) -0.006(13)
C9 0.090(15) 0.080(15) 0.128(18) -0.028(14) -0.022(15) 0.025(12)
C10 0.054(10) 0.087(14) 0.087(14) -0.050(12) -0.002(10) 0.019(10)
C12 0.110(19) 0.054(12) 0.14(2) 0.038(13) 0.045(17) 0.023(13)
O3 0.21(3) 0.19(3) 0.22(4) -0.05(2) 0.05(2) -0.01(2)
O4 0.35(5) 0.19(3) 0.26(4) 0.08(3) -0.09(3) 0.05(3)
O5 0.18(3) 0.34(4) 0.25(4) 0.21(3) 0.01(2) 0.05(3)
O6 0.41(5) 0.100(18) 0.22(3) -0.049(19) 0.08(3) -0.02(2)

loop_
_atom_type_symbol
_atom_type_description
_atom_type_scat_dispersion_real
_atom_type_scat_dispersion_imag
_atom_type_scat_source
C C 0.0033 0.0016 'International Tables Vol C Tables 4.2.6.8 and 6.1.1.4'
H H 0.0000 0.0000 'International Tables Vol C Tables 4.2.6.8 and 6.1.1.4'
N N 0.0061 0.0033 'International Tables Vol C Tables 4.2.6.8 and 6.1.1.4'
O O 0.0106 0.0060 'International Tables Vol C Tables 4.2.6.8 and 6.1.1.4'
Cl Cl 0.1484 0.1585 'International Tables Vol C Tables 4.2.6.8 and 6.1.1.4'
Pd Pd -0.9988 1.0072 'International Tables Vol C Tables 4.2.6.8 and 6.1.1.4'

loop_
_geom_angle_atom_site_label_1
_geom_angle_atom_site_label_2
_geom_angle_atom_site_label_3
_geom_angle
_geom_angle_site_symmetry_1
_geom_angle_site_symmetry_3
_geom_angle_publ_flag
O1 Pd1 N1 90.6(5) . . ?
O1 Pd1 N2 170.7(14) . . ?
N1 Pd1 N2 86.1(6) . . ?
O1 Pd1 N3 90.2(5) . . ?
N1 Pd1 N3 177.3(9) . . ?
N2 Pd1 N3 92.8(6) . . ?
O6 Cl1 O3 111.2(12) . . ?
O6 Cl1 O4 110.8(11) . . ?
O3 Cl1 O4 110.0(11) . . ?
O6 Cl1 O5 108.8(11) . . ?
O3 Cl1 O5 108.8(11) . . ?
O4 Cl1 O5 107.2(12) . . ?
C12 O1 Pd1 125(2) . . ?
C5 N1 C1 104(3) . . ?
C5 N1 C6 111.6(16) . . ?
C1 N1 C6 116(2) . . ?
C5 N1 Pd1 113.7(18) . . ?
C1 N1 Pd1 106.1(12) . . ?
C6 N1 Pd1 105.9(13) . . ?
C3 N2 C2 153(3) . . ?
C3 N2 C4 96.9(19) . . ?
C2 N2 C4 83(2) . . ?
C3 N2 Pd1 106.2(17) . . ?
C2 N2 Pd1 98.9(14) . . ?
C4 N2 Pd1 110.9(19) . . ?
C2 C1 N1 113(2) . . ?
C1 C2 N2 110(3) . . ?
C7 N3 C11 120.0 . . ?
C7 N3 Pd1 112.8(9) . . ?
C11 N3 Pd1 126.8(9) . . ?
C8 C7 N3 120.0 . . ?
C9 C8 C7 120.0 . . ?
C8 C9 C10 120.0 . . ?
C8 C9 C12 123.3(16) . 3_557 ?
C10 C9 C12 115.4(16) . 3_557 ?
C11 C10 C9 120.0 . . ?
C10 C11 N3 120.0 . . ?
O2 C12 O1 117(3) . . ?
O2 C12 C9 117(3) . 4_557 ?
O1 C12 C9 125(3) . 4_557 ?

loop_
_geom_bond_atom_site_label_1
_geom_bond_atom_site_label_2
_geom_bond_distance
_geom_bond_site_symmetry_2
_geom_bond_publ_flag
Pd1 O1 1.952(12) . ?
Pd1 N1 2.031(12) . ?
Pd1 N2 2.046(18) . ?
Pd1 N3 2.066(10) . ?
Cl1 O6 1.355(19) . ?
Cl1 O3 1.36(2) . ?
Cl1 O4 1.364(19) . ?
Cl1 O5 1.376(19) . ?
O1 C12 1.270(18) . ?
O2 C12 1.261(17) . ?
N1 C5 1.34(4) . ?
N1 C1 1.49(2) . ?
N1 C6 1.59(3) . ?
N2 C3 1.47(4) . ?
N2 C2 1.58(4) . ?
N2 C4 1.61(4) . ?
C1 C2 1.33(3) . ?
N3 C7 1.3900 . ?
N3 C11 1.3900 . ?
C7 C8 1.3900 . ?
C8 C9 1.3900 . ?
C9 C10 1.3900 . ?
C9 C12 1.43(3) 3_557 ?
C10 C11 1.3900 . ?
C12 C9 1.43(4) 4_557 ?
